data_2213150
loop_
_publ_author_name
'Sun, Xiu-Ping'
'Gu, Wen'
'Liu, Xin'

_publ_section_title
;
 Aquadithiocyanato(2,4,6-tri-2-pyridyl-1,3,5-triazine)cobalt(II)
;
_journal_coeditor_code BR2034
_journal_issue 5
_journal_name_full 'Acta Crystallographica Section E'
_journal_page_first m1339
_journal_page_last m1340
_journal_paper_doi 10.1107/S1600536807013335
_journal_volume 63
_journal_year 2007
_chemical_formula_iupac '[Co (S C N)2 (C18 H12 N6) (H2 O1)]'
_chemical_formula_moiety 'C20 H14 Co N8 O S2'
_chemical_formula_sum 'C20 H14 Co N8 O S2'
_chemical_formula_weight 505.44
_chemical_name_systematic
;
Aquadithiocyanato(2,4,6-tri-2-pyridyl-1,3,5-triazine)cobalt(II)
;
_space_group_IT_number 33
_symmetry_cell_setting orthorhombic
_symmetry_space_group_name_Hall 'P 2c -2n'
_symmetry_space_group_name_H-M 'P n a 21'
_atom_sites_solution_hydrogens geom
_atom_sites_solution_primary direct
_atom_sites_solution_secondary difmap
_cell_angle_alpha 90.00
_cell_angle_beta 90.00
_cell_angle_gamma 90.00
_cell_formula_units_Z 4
_cell_length_a 9.342(6)
_cell_length_b 15.701(9)
_cell_length_c 14.822(9)
_cell_measurement_reflns_used 2662
_cell_measurement_temperature 294(2)
_cell_measurement_theta_max 25.57
_cell_measurement_theta_min 2.54
_cell_volume 2174(2)
_computing_cell_refinement SMART
_computing_data_collection 'SMART (Bruker, 1998)'
_computing_data_reduction 'SAINT (Bruker, 1998)'
_computing_molecular_graphics 'SHELXTL (Bruker, 1998)'
_computing_publication_material SHELXTL
_computing_structure_refinement 'SHELXL97 (Sheldrick, 1997)'
_computing_structure_solution 'SHELXS97 (Sheldrick, 1997)'
_diffrn_ambient_temperature 294(2)
_diffrn_measured_fraction_theta_full 0.984
_diffrn_measured_fraction_theta_max 0.984
_diffrn_measurement_device_type 'Bruker SMART CCD area-detector'
_diffrn_measurement_method '\f and \w'
_diffrn_radiation_monochromator graphite
_diffrn_radiation_source 'fine-focus sealed tube'
_diffrn_radiation_type MoK\a
_diffrn_radiation_wavelength 0.71073
_diffrn_reflns_av_R_equivalents 0.0749
_diffrn_reflns_av_sigmaI/netI 0.1007
_diffrn_reflns_limit_h_max 10
_diffrn_reflns_limit_h_min -11
_diffrn_reflns_limit_k_max 12
_diffrn_reflns_limit_k_min -19
_diffrn_reflns_limit_l_max 17
_diffrn_reflns_limit_l_min -18
_diffrn_reflns_number 11052
_diffrn_reflns_theta_full 26.43
_diffrn_reflns_theta_max 26.43
_diffrn_reflns_theta_min 1.89
_diffrn_standards_number 0
_exptl_absorpt_coefficient_mu 1.012
_exptl_absorpt_correction_T_max 0.904
_exptl_absorpt_correction_T_min 0.576
_exptl_absorpt_correction_type multi-scan
_exptl_absorpt_process_details '(SADABS; Sheldrick, 1996)'
_exptl_crystal_colour red
_exptl_crystal_density_diffrn 1.544
_exptl_crystal_density_method 'not measured'
_exptl_crystal_description block
_exptl_crystal_F_000 1028
_exptl_crystal_size_max 0.20
_exptl_crystal_size_mid 0.12
_exptl_crystal_size_min 0.10
_refine_diff_density_max 0.745
_refine_diff_density_min -0.880
_refine_ls_abs_structure_details 'Flack (1983)'
_refine_ls_abs_structure_Flack -0.01(3)
_refine_ls_extinction_coef 0.0112(10)
_refine_ls_extinction_expression Fc^*^=kFc[1+0.001xFc^2^\l^3^/sin(2\q)]^-1/4^
_refine_ls_extinction_method SHELXL97
_refine_ls_goodness_of_fit_ref 1.069
_refine_ls_hydrogen_treatment constr
_refine_ls_matrix_type full
_refine_ls_number_parameters 290
_refine_ls_number_reflns 4334
_refine_ls_number_restraints 1
_refine_ls_restrained_S_all 1.069
_refine_ls_R_factor_all 0.1369
_refine_ls_R_factor_gt 0.0497
_refine_ls_shift/su_max 0.000
_refine_ls_shift/su_mean 0.000
_refine_ls_structure_factor_coef Fsqd
_refine_ls_weighting_details 'calc w=1/[\s^2^(Fo^2^)+(0.0594P)^2^+0.4859P] where P=(Fo^2^+2Fc^2^)/3'
_refine_ls_weighting_scheme calc
_refine_ls_wR_factor_gt 0.1016
_refine_ls_wR_factor_ref 0.1438
_reflns_number_gt 2488
_reflns_number_total 4334
_reflns_threshold_expression I>2\s(I)
_cod_data_source_file br2034.cif
_cod_data_source_block I
_cod_database_code 2213150
_cod_database_fobs_code 2213150

loop_
_symmetry_equiv_pos_as_xyz
'x, y, z'
'-x, -y, z+1/2'
'-x+1/2, y+1/2, z+1/2'
'x+1/2, -y+1/2, z'

loop_
_atom_site_type_symbol
_atom_site_label
_atom_site_fract_x
_atom_site_fract_y
_atom_site_fract_z
_atom_site_U_iso_or_equiv
_atom_site_adp_type
_atom_site_calc_flag
_atom_site_refinement_flags
_atom_site_occupancy
Co Co 0.02639(8) 0.45975(5) -0.04712(8) 0.0371(3) Uani d . 1
S S1 -0.4343(2) 0.57789(13) -0.0577(2) 0.0643(6) Uani d . 1
S S2 0.2541(3) 0.43060(15) -0.32938(16) 0.0691(7) Uani d . 1
O O1 -0.0982(5) 0.4175(3) 0.0674(4) 0.0513(14) Uani d . 1
H H1A -0.0915 0.4434 0.1176 0.062 Uiso d R 1
H H1B -0.1539 0.3750 0.0622 0.062 Uiso d R 1
N N1 0.0315(6) 0.3254(3) -0.0885(4) 0.0349(13) Uani d . 1
N N2 0.1968(6) 0.4063(3) 0.0208(4) 0.0370(14) Uani d . 1
N N3 0.3180(6) 0.2825(3) 0.0691(4) 0.0335(13) Uani d . 1
N N4 0.3790(6) 0.4198(3) 0.1295(4) 0.0378(14) Uani d . 1
N N5 0.1297(6) 0.5655(4) 0.0272(4) 0.0438(16) Uani d . 1
N N6 0.5037(6) 0.2098(4) 0.1889(4) 0.0394(14) Uani d . 1
N N7 -0.1582(7) 0.5147(4) -0.0851(4) 0.0563(19) Uani d . 1
N N8 0.1360(7) 0.4852(4) -0.1658(5) 0.0566(18) Uani d . 1
C C1 -0.0516(7) 0.2901(5) -0.1505(5) 0.0421(18) Uani d . 1
H H1 -0.1137 0.3247 -0.1832 0.051 Uiso calc R 1
C C2 -0.0492(8) 0.2029(5) -0.1686(5) 0.051(2) Uani d . 1
H H2 -0.1073 0.1797 -0.2132 0.061 Uiso calc R 1
C C3 0.0404(8) 0.1525(5) -0.1193(6) 0.051(2) Uani d . 1
H H3 0.0412 0.0940 -0.1292 0.061 Uiso calc R 1
C C4 0.1307(7) 0.1876(4) -0.0544(7) 0.0460(17) Uani d . 1
H H4 0.1929 0.1542 -0.0206 0.055 Uiso calc R 1
C C5 0.1228(6) 0.2749(3) -0.0431(6) 0.0323(14) Uani d . 1
C C6 0.2195(7) 0.3211(4) 0.0189(5) 0.0318(15) Uani d . 1
C C7 0.3953(7) 0.3348(4) 0.1226(5) 0.0341(16) Uani d . 1
C C8 0.2775(7) 0.4522(4) 0.0769(4) 0.0341(16) Uani d . 1
C C9 0.2447(7) 0.5439(4) 0.0785(5) 0.0358(16) Uani d . 1
C C10 0.3216(8) 0.6020(4) 0.1264(5) 0.0456(19) Uani d . 1
H H10 0.3998 0.5850 0.1608 0.055 Uiso calc R 1
C C11 0.2811(10) 0.6878(5) 0.1229(7) 0.059(3) Uani d . 1
H H11 0.3311 0.7286 0.1557 0.071 Uiso calc R 1
C C12 0.1666(9) 0.7108(5) 0.0704(6) 0.058(2) Uani d . 1
H H12 0.1390 0.7676 0.0670 0.069 Uiso calc R 1
C C13 0.0924(8) 0.6497(5) 0.0225(6) 0.052(2) Uani d . 1
H H13 0.0158 0.6660 -0.0137 0.062 Uiso calc R 1
C C14 0.5031(7) 0.2960(4) 0.1841(5) 0.0335(16) Uani d . 1
C C15 0.5909(8) 0.3468(5) 0.2350(5) 0.0455(19) Uani d . 1
H H15 0.5884 0.4058 0.2287 0.055 Uiso calc R 1
C C16 0.6842(9) 0.3087(5) 0.2964(6) 0.052(2) Uani d . 1
H H16 0.7452 0.3414 0.3318 0.062 Uiso calc R 1
C C17 0.6836(8) 0.2209(5) 0.3032(6) 0.051(2) Uani d . 1
H H17 0.7427 0.1934 0.3445 0.061 Uiso calc R 1
C C18 0.5940(8) 0.1751(5) 0.2479(5) 0.0463(19) Uani d . 1
H H18 0.5966 0.1160 0.2520 0.056 Uiso calc R 1
C C19 -0.2749(8) 0.5410(4) -0.0725(5) 0.048(2) Uani d . 1
C C20 0.1851(8) 0.4618(5) -0.2350(6) 0.0449(18) Uani d . 1

loop_
_atom_site_aniso_label
_atom_site_aniso_U_11
_atom_site_aniso_U_22
_atom_site_aniso_U_33
_atom_site_aniso_U_12
_atom_site_aniso_U_13
_atom_site_aniso_U_23
Co 0.0380(4) 0.0334(5) 0.0399(5) 0.0035(4) -0.0021(7) 0.0005(6)
S1 0.0484(11) 0.0623(12) 0.0821(17) 0.0080(8) 0.0035(15) 0.0047(17)
S2 0.1038(19) 0.0584(14) 0.0452(13) 0.0324(13) 0.0037(14) 0.0029(11)
O1 0.061(4) 0.035(3) 0.058(4) 0.003(2) 0.014(3) -0.007(3)
N1 0.037(3) 0.038(3) 0.030(3) 0.002(3) -0.002(3) -0.002(2)
N2 0.038(4) 0.031(3) 0.042(4) -0.002(3) -0.001(3) -0.006(3)
N3 0.035(3) 0.028(3) 0.037(3) 0.002(3) -0.003(3) -0.002(3)
N4 0.039(4) 0.031(3) 0.043(4) 0.004(3) -0.008(3) 0.001(3)
N5 0.048(4) 0.031(3) 0.052(4) 0.009(3) 0.005(3) 0.003(3)
N6 0.039(4) 0.039(3) 0.041(3) 0.003(3) -0.003(3) 0.003(3)
N7 0.054(4) 0.055(4) 0.060(5) 0.002(3) -0.006(3) 0.017(3)
N8 0.065(5) 0.050(4) 0.055(5) 0.004(3) 0.008(4) 0.006(4)
C1 0.044(5) 0.045(4) 0.037(4) 0.002(3) -0.011(4) -0.002(4)
C2 0.056(6) 0.049(5) 0.047(5) -0.009(4) -0.009(4) -0.008(4)
C3 0.059(5) 0.035(4) 0.059(5) 0.000(4) -0.009(5) -0.017(4)
C4 0.056(4) 0.029(3) 0.054(5) 0.000(3) -0.006(5) -0.005(5)
C5 0.034(3) 0.029(3) 0.034(4) 0.000(2) -0.002(4) -0.004(4)
C6 0.031(4) 0.025(4) 0.039(4) 0.005(3) 0.001(3) 0.000(3)
C7 0.032(4) 0.036(4) 0.035(4) 0.003(3) 0.000(3) -0.003(3)
C8 0.042(4) 0.027(4) 0.033(4) 0.004(3) -0.006(3) -0.007(3)
C9 0.039(4) 0.022(4) 0.047(4) 0.009(3) -0.002(3) -0.003(3)
C10 0.043(4) 0.038(4) 0.055(5) 0.004(3) -0.006(4) -0.008(4)
C11 0.064(6) 0.024(4) 0.089(7) -0.002(4) -0.004(6) -0.014(4)
C12 0.067(6) 0.035(5) 0.071(6) 0.001(4) -0.003(5) -0.004(4)
C13 0.049(5) 0.033(5) 0.074(6) 0.011(4) -0.010(5) 0.000(4)
C14 0.029(4) 0.034(4) 0.037(4) 0.003(3) 0.000(3) 0.000(3)
C15 0.049(5) 0.041(4) 0.047(5) -0.002(4) -0.014(4) 0.000(4)
C16 0.051(6) 0.049(5) 0.056(6) -0.001(4) -0.015(5) -0.001(4)
C17 0.044(5) 0.064(6) 0.044(5) 0.009(4) -0.008(4) -0.001(4)
C18 0.054(5) 0.041(4) 0.045(5) 0.006(4) 0.000(4) 0.010(4)
C19 0.051(4) 0.030(4) 0.065(6) 0.001(3) -0.003(4) 0.012(4)
C20 0.056(5) 0.034(4) 0.046(5) 0.004(4) -0.001(4) 0.005(4)

loop_
_atom_type_symbol
_atom_type_description
_atom_type_scat_dispersion_real
_atom_type_scat_dispersion_imag
_atom_type_scat_source
C C 0.0033 0.0016 'International Tables Vol C Tables 4.2.6.8 and 6.1.1.4'
H H 0.0000 0.0000 'International Tables Vol C Tables 4.2.6.8 and 6.1.1.4'
N N 0.0061 0.0033 'International Tables Vol C Tables 4.2.6.8 and 6.1.1.4'
O O 0.0106 0.0060 'International Tables Vol C Tables 4.2.6.8 and 6.1.1.4'
S S 0.1246 0.1234 'International Tables Vol C Tables 4.2.6.8 and 6.1.1.4'
Co Co 0.3494 0.9721 'International Tables Vol C Tables 4.2.6.8 and 6.1.1.4'

loop_
_geom_angle_atom_site_label_1
_geom_angle_atom_site_label_2
_geom_angle_atom_site_label_3
_geom_angle
N7 Co N2 167.0(3)
N7 Co N8 96.0(3)
N2 Co N8 96.4(2)
N7 Co O1 83.6(2)
N2 Co O1 84.7(2)
N8 Co O1 172.1(2)
N7 Co N1 110.7(2)
N2 Co N1 74.3(2)
N8 Co N1 86.4(2)
O1 Co N1 86.36(18)
N7 Co N5 101.0(3)
N2 Co N5 74.1(2)
N8 Co N5 93.6(3)
O1 Co N5 94.2(2)
N1 Co N5 148.1(2)
Co O1 H1A 120.1
Co O1 H1B 119.9
H1A O1 H1B 120.0
C1 N1 C5 118.2(6)
C1 N1 Co 125.6(5)
C5 N1 Co 116.1(4)
C8 N2 C6 117.2(6)
C8 N2 Co 121.4(4)
C6 N2 Co 120.8(4)
C6 N3 C7 114.8(5)
C8 N4 C7 114.5(6)
C9 N5 C13 118.1(6)
C9 N5 Co 115.8(4)
C13 N5 Co 126.0(5)
C18 N6 C14 116.5(6)
C19 N7 Co 154.0(6)
C20 N8 Co 150.2(6)
N1 C1 C2 122.3(7)
N1 C1 H1 118.9
C2 C1 H1 118.9
C3 C2 C1 118.5(7)
C3 C2 H2 120.8
C1 C2 H2 120.8
C2 C3 C4 120.8(7)
C2 C3 H3 119.6
C4 C3 H3 119.6
C5 C4 C3 116.3(7)
C5 C4 H4 121.8
C3 C4 H4 121.8
N1 C5 C4 123.9(7)
N1 C5 C6 114.1(5)
C4 C5 C6 122.0(6)
N3 C6 N2 123.2(6)
N3 C6 C5 123.1(6)
N2 C6 C5 113.7(6)
N4 C7 N3 125.9(6)
N4 C7 C14 115.8(6)
N3 C7 C14 118.2(6)
N4 C8 N2 124.3(6)
N4 C8 C9 120.8(6)
N2 C8 C9 114.9(6)
N5 C9 C10 122.8(6)
N5 C9 C8 113.5(6)
C10 C9 C8 123.6(6)
C9 C10 C11 118.9(7)
C9 C10 H10 120.6
C11 C10 H10 120.6
C12 C11 C10 119.0(8)
C12 C11 H11 120.5
C10 C11 H11 120.5
C11 C12 C13 120.0(7)
C11 C12 H12 120.0
C13 C12 H12 120.0
N5 C13 C12 121.2(8)
N5 C13 H13 119.4
C12 C13 H13 119.4
N6 C14 C15 123.4(6)
N6 C14 C7 116.3(6)
C15 C14 C7 120.2(6)
C14 C15 C16 118.8(7)
C14 C15 H15 120.6
C16 C15 H15 120.6
C17 C16 C15 118.3(8)
C17 C16 H16 120.8
C15 C16 H16 120.8
C18 C17 C16 118.7(8)
C18 C17 H17 120.6
C16 C17 H17 120.6
N6 C18 C17 124.2(7)
N6 C18 H18 117.9
C17 C18 H18 117.9
N7 C19 S1 178.7(7)
N8 C20 S2 179.3(8)

loop_
_geom_bond_atom_site_label_1
_geom_bond_atom_site_label_2
_geom_bond_distance
Co N7 2.008(7)
Co N2 2.062(6)
Co N8 2.074(7)
Co O1 2.162(5)
Co N1 2.198(5)
Co N5 2.214(6)
S1 C19 1.613(8)
S2 C20 1.616(9)
O1 H1A 0.8500
O1 H1B 0.8500
N1 C1 1.324(8)
N1 C5 1.345(8)
N2 C8 1.333(8)
N2 C6 1.355(8)
N3 C6 1.330(8)
N3 C7 1.351(8)
N4 C8 1.329(8)
N4 C7 1.348(8)
N5 C9 1.359(8)
N5 C13 1.368(9)
N6 C18 1.332(9)
N6 C14 1.356(8)
N7 C19 1.181(9)
N8 C20 1.183(9)
C1 C2 1.395(9)
C1 H1 0.9300
C2 C3 1.363(10)
C2 H2 0.9300
C3 C4 1.393(11)
C3 H3 0.9300
C4 C5 1.382(8)
C4 H4 0.9300
C5 C6 1.480(9)
C7 C14 1.489(9)
C8 C9 1.473(8)
C9 C10 1.361(9)
C10 C11 1.401(10)
C10 H10 0.9300
C11 C12 1.371(12)
C11 H11 0.9300
C12 C13 1.381(11)
C12 H12 0.9300
C13 H13 0.9300
C14 C15 1.371(10)
C15 C16 1.395(11)
C15 H15 0.9300
C16 C17 1.382(10)
C16 H16 0.9300
C17 C18 1.375(10)
C17 H17 0.9300
C18 H18 0.9300

loop_
_geom_torsion_atom_site_label_1
_geom_torsion_atom_site_label_2
_geom_torsion_atom_site_label_3
_geom_torsion_atom_site_label_4
_geom_torsion
N7 Co N1 C1 18.0(6)
N2 Co N1 C1 -174.7(6)
N8 Co N1 C1 -77.0(6)
O1 Co N1 C1 99.8(6)
N5 Co N1 C1 -168.0(5)
N7 Co N1 C5 -158.7(5)
N2 Co N1 C5 8.7(5)
N8 Co N1 C5 106.3(5)
O1 Co N1 C5 -76.9(5)
N5 Co N1 C5 15.3(7)
N7 Co N2 C8 -65.4(13)
N8 Co N2 C8 95.9(5)
O1 Co N2 C8 -91.9(5)
N1 Co N2 C8 -179.6(6)
N5 Co N2 C8 4.0(5)
N7 Co N2 C6 106.0(11)
N8 Co N2 C6 -92.6(5)
O1 Co N2 C6 79.5(5)
N1 Co N2 C6 -8.2(5)
N5 Co N2 C6 175.5(6)
N7 Co N5 C9 166.5(5)
N2 Co N5 C9 -1.1(5)
N8 Co N5 C9 -96.7(5)
O1 Co N5 C9 82.2(5)
N1 Co N5 C9 -7.7(7)
N7 Co N5 C13 -16.8(6)
N2 Co N5 C13 175.6(6)
N8 Co N5 C13 80.0(6)
O1 Co N5 C13 -101.2(6)
N1 Co N5 C13 168.9(5)
N2 Co N7 C19 -9(2)
N8 Co N7 C19 -170.0(14)
O1 Co N7 C19 18.0(14)
N1 Co N7 C19 101.6(14)
N5 Co N7 C19 -75.1(14)
N7 Co N8 C20 -105.6(13)
N2 Co N8 C20 78.6(13)
O1 Co N8 C20 -19(3)
N1 Co N8 C20 4.8(13)
N5 Co N8 C20 152.9(13)
C5 N1 C1 C2 1.3(10)
Co N1 C1 C2 -175.3(5)
N1 C1 C2 C3 1.1(11)
C1 C2 C3 C4 -2.0(12)
C2 C3 C4 C5 0.4(12)
C1 N1 C5 C4 -3.1(11)
Co N1 C5 C4 173.9(6)
C1 N1 C5 C6 175.0(6)
Co N1 C5 C6 -8.1(8)
C3 C4 C5 N1 2.2(12)
C3 C4 C5 C6 -175.7(7)
C7 N3 C6 N2 -0.2(10)
C7 N3 C6 C5 -179.2(6)
C8 N2 C6 N3 -0.7(10)
Co N2 C6 N3 -172.5(5)
C8 N2 C6 C5 178.4(6)
Co N2 C6 C5 6.6(8)
N1 C5 C6 N3 -179.5(6)
C4 C5 C6 N3 -1.4(11)
N1 C5 C6 N2 1.5(9)
C4 C5 C6 N2 179.6(7)
C8 N4 C7 N3 -0.8(10)
C8 N4 C7 C14 -177.0(6)
C6 N3 C7 N4 1.1(10)
C6 N3 C7 C14 177.2(6)
C7 N4 C8 N2 -0.2(10)
C7 N4 C8 C9 178.5(6)
C6 N2 C8 N4 1.0(10)
Co N2 C8 N4 172.7(5)
C6 N2 C8 C9 -177.9(6)
Co N2 C8 C9 -6.1(8)
C13 N5 C9 C10 1.4(10)
Co N5 C9 C10 178.3(6)
C13 N5 C9 C8 -178.4(6)
Co N5 C9 C8 -1.5(7)
N4 C8 C9 N5 -174.2(6)
N2 C8 C9 N5 4.7(8)
N4 C8 C9 C10 6.0(11)
N2 C8 C9 C10 -175.2(7)
N5 C9 C10 C11 0.0(12)
C8 C9 C10 C11 179.8(7)
C9 C10 C11 C12 -1.0(13)
C10 C11 C12 C13 0.5(14)
C9 N5 C13 C12 -1.9(11)
Co N5 C13 C12 -178.4(6)
C11 C12 C13 N5 0.9(13)
C18 N6 C14 C15 1.1(10)
C18 N6 C14 C7 -176.1(6)
N4 C7 C14 N6 169.2(6)
N3 C7 C14 N6 -7.3(9)
N4 C7 C14 C15 -8.0(10)
N3 C7 C14 C15 175.5(7)
N6 C14 C15 C16 -1.3(12)
C7 C14 C15 C16 175.8(7)
C14 C15 C16 C17 -0.1(13)
C15 C16 C17 C18 1.6(13)
C14 N6 C18 C17 0.5(11)
C16 C17 C18 N6 -1.8(13)
Co N7 C19 S1 17E1(10)
Co N8 C20 S2 -13E1(6)
